data_7224059
loop_
_publ_author_name
'Singh, Shiv Shankar'
'Vasantha, K. Y.'
'Sattur, A. P.'
'Thakur, Tejender S.'

_publ_section_title
;
 Experimental and computational crystal structure landscape study of
 nigerloxin: a fungal metabolite from Aspergillus niger
;
_journal_issue 10
_journal_name_full CrystEngComm
_journal_page_first 1740
_journal_paper_doi 10.1039/C5CE02572A
_journal_volume 18
_journal_year 2016
_chemical_compound_source 'Aspergillus niger '
_chemical_formula_moiety 'C10 H7 N O5, 0.5(C4 H8 O2), H2 O'
_chemical_formula_sum 'C12 H13 N O7'
_chemical_formula_weight 283.23
_chemical_name_common 'Nigerloxin dioxane water solvate'
_chemical_name_systematic 'Nigerloxin dioxane water solvate'
_space_group_crystal_system monoclinic
_space_group_IT_number 15
_space_group_name_Hall '-C 2yc'
_space_group_name_H-M_alt 'C 1 2/c 1'
_symmetry_space_group_name_Hall '-C 2yc'
_symmetry_space_group_name_H-M 'C 1 2/c 1'
_atom_sites_solution_hydrogens mixed
_audit_creation_method SHELXL-2013
_audit_update_record
;
2016-01-27 deposited with the CCDC.
2016-01-29 downloaded from the CCDC.
;
_cell_angle_alpha 90
_cell_angle_beta 108.17(3)
_cell_angle_gamma 90
_cell_formula_units_Z 8
_cell_length_a 28.77(3)
_cell_length_b 8.771(8)
_cell_length_c 10.2110(10)
_cell_measurement_reflns_used 1657
_cell_measurement_temperature 100(2)
_cell_measurement_theta_max 25.3
_cell_measurement_theta_min 3.1
_cell_volume 2448(3)
_computing_cell_refinement
;
CrystalClear-SM Expert 2.1 b24 (Rigaku, 2012)
;
_computing_data_collection
;
CrystalClear-SM Expert 2.1 b24 (Rigaku, 2012)
;
_computing_data_reduction
;
CrystalClear-SM Expert 2.1 b24 (Rigaku, 2012)
;
_computing_structure_refinement 'SHELXL-2013 (Sheldrick, 2013)'
_diffrn_ambient_temperature 100(2)
_diffrn_detector CCD
_diffrn_detector_area_resol_mean 28.5714
_diffrn_measured_fraction_theta_full 0.983
_diffrn_measured_fraction_theta_max 0.983
_diffrn_measurement_details
;
scan:
    Number of images: 200
               Slice: -30.0000 - 70.0000
         Image width: 0.5000
            Exp time: 16.0000
       Rotation axis: Omega
               Omega: 0.0000
               Kappa: 60.0000
                 Phi: 0.0000
                 XTD: 45.0467
              2theta: -19.6352
scan:
    Number of images: 200
               Slice: -30.0000 - 70.0000
         Image width: 0.5000
            Exp time: 16.0000
       Rotation axis: Omega
               Omega: 0.0000
               Kappa: 60.0000
                 Phi: 90.0000
                 XTD: 45.0467
              2theta: -19.6352
scan:
    Number of images: 200
               Slice: -110.0000 - -10.0000
         Image width: 0.5000
            Exp time: 16.0000
       Rotation axis: Omega
               Omega: 0.0000
               Kappa: -60.0000
                 Phi: 180.0000
                 XTD: 45.0467
              2theta: -19.6352
scan:
    Number of images: 200
               Slice: -110.0000 - -10.0000
         Image width: 0.5000
            Exp time: 16.0000
       Rotation axis: Omega
               Omega: 0.0000
               Kappa: -60.0000
                 Phi: 270.0000
                 XTD: 45.0467
              2theta: -19.6352

;
_diffrn_measurement_device
;
AFC12 (Right): Kappa 3 circle
;
_diffrn_measurement_device_type
;
Rigaku Saturn724+ (4x4 bin mode)
;
_diffrn_measurement_method 'profile data from \w-scans'
_diffrn_measurement_specimen_support Loop
_diffrn_orient_matrix_type XPlain
_diffrn_orient_matrix_UB_11 -0.093391
_diffrn_orient_matrix_UB_12 0.036194
_diffrn_orient_matrix_UB_13 -0.024317
_diffrn_orient_matrix_UB_21 0.045289
_diffrn_orient_matrix_UB_22 0.058635
_diffrn_orient_matrix_UB_23 -0.086662
_diffrn_orient_matrix_UB_31 0.098667
_diffrn_orient_matrix_UB_32 -0.067394
_diffrn_orient_matrix_UB_33 0.005964
_diffrn_radiation_monochromator Confocal
_diffrn_radiation_probe x-ray
_diffrn_radiation_type MoK\a
_diffrn_radiation_wavelength 0.71075
_diffrn_reflns_av_R_equivalents 0.0621
_diffrn_reflns_av_unetI/netI 0.0589
_diffrn_reflns_laue_measured_fraction_full 0.983
_diffrn_reflns_laue_measured_fraction_max 0.983
_diffrn_reflns_limit_h_max 34
_diffrn_reflns_limit_h_min -23
_diffrn_reflns_limit_k_max 10
_diffrn_reflns_limit_k_min -10
_diffrn_reflns_limit_l_max 11
_diffrn_reflns_limit_l_min -12
_diffrn_reflns_number 8972
_diffrn_reflns_point_group_measured_fraction_full 0.983
_diffrn_reflns_point_group_measured_fraction_max 0.983
_diffrn_reflns_theta_full 25.242
_diffrn_reflns_theta_max 25.309
_diffrn_reflns_theta_min 3.063
_diffrn_reflns_transf_matrix_11 -0.093391
_diffrn_reflns_transf_matrix_12 0.036194
_diffrn_reflns_transf_matrix_13 -0.024317
_diffrn_reflns_transf_matrix_21 0.045289
_diffrn_reflns_transf_matrix_22 0.058635
_diffrn_reflns_transf_matrix_23 -0.086662
_diffrn_reflns_transf_matrix_31 0.098667
_diffrn_reflns_transf_matrix_32 -0.067394
_diffrn_reflns_transf_matrix_33 0.005964
_diffrn_source MicroMax003_Mo
_diffrn_source_current 0.6
_diffrn_source_power 0.0
_diffrn_source_voltage 50.0
_exptl_absorpt_coefficient_mu 0.128
_exptl_absorpt_correction_T_max 1.000
_exptl_absorpt_correction_T_min 0.301
_exptl_absorpt_correction_type multi-scan
_exptl_absorpt_process_details 'REQAB (Rigaku, 1998)'
_exptl_crystal_colour Yellow
_exptl_crystal_density_diffrn 1.537
_exptl_crystal_description Block
_exptl_crystal_F_000 1184
_exptl_crystal_recrystallization_method 'Re-crystallisation from solvent: ethanol'
_exptl_crystal_size_max 0.450
_exptl_crystal_size_mid 0.140
_exptl_crystal_size_min 0.120
_refine_diff_density_max 0.361
_refine_diff_density_min -0.396
_refine_diff_density_rms 0.111
_refine_ls_extinction_method none
_refine_ls_goodness_of_fit_ref 1.105
_refine_ls_hydrogen_treatment mixed
_refine_ls_matrix_type full
_refine_ls_number_parameters 198
_refine_ls_number_reflns 2200
_refine_ls_number_restraints 0
_refine_ls_restrained_S_all 1.105
_refine_ls_R_factor_all 0.0870
_refine_ls_R_factor_gt 0.0636
_refine_ls_shift/su_max 0.000
_refine_ls_shift/su_mean 0.000
_refine_ls_structure_factor_coef Fsqd
_refine_ls_weighting_details 'w=1/[\s^2^(Fo^2^)+(0.1168P)^2^] where P=(Fo^2^+2Fc^2^)/3'
_refine_ls_weighting_scheme calc
_refine_ls_wR_factor_gt 0.1703
_refine_ls_wR_factor_ref 0.2050
_reflns_Friedel_coverage 0.000
_reflns_number_gt 1674
_reflns_number_total 2200
_reflns_threshold_expression 'I > 2\s(I)'
_cod_data_source_file c5ce02572a2.cif
_cod_data_source_block TSAS001b_100K
_cod_depositor_comments 'Adding full bibliography for 7224059--7224060.cif.'
_cod_database_code 7224059
_shelx_space_group_comment
;
The symmetry employed for this shelxl refinement is uniquely defined
by the following loop, which should always be used as a source of
symmetry information in preference to the above space-group names.
They are only intended as comments.
;
_shelx_estimated_absorpt_t_min 0.944
_shelx_estimated_absorpt_t_max 0.985
_shelxl_version_number 2013-3

loop_
_space_group_symop_operation_xyz
'x, y, z'
'-x, y, -z+1/2'
'x+1/2, y+1/2, z'
'-x+1/2, y+1/2, -z+1/2'
'-x, -y, -z'
'x, -y, z-1/2'
'-x+1/2, -y+1/2, -z'
'x+1/2, -y+1/2, z-1/2'

loop_
_atom_site_label
_atom_site_type_symbol
_atom_site_fract_x
_atom_site_fract_y
_atom_site_fract_z
_atom_site_U_iso_or_equiv
_atom_site_adp_type
_atom_site_occupancy
_atom_site_site_symmetry_order
_atom_site_calc_flag
_atom_site_refinement_flags_posn
_atom_site_refinement_flags_adp
O1 O 0.87006(7) 0.5929(2) 0.54617(19) 0.0218(5) Uani 1 1 d . .
O2 O 0.88354(7) 0.2605(3) 0.6066(2) 0.0282(6) Uani 1 1 d . .
O3 O 0.78210(7) 0.3019(3) 0.1583(2) 0.0260(6) Uani 1 1 d . .
O4 O 0.78241(7) 0.6715(2) 0.1475(2) 0.0251(6) Uani 1 1 d . .
O5 O 0.82611(8) 0.9111(2) 0.3149(2) 0.0261(6) Uani 1 1 d . .
N1 N 0.83076(9) 0.2386(3) 0.3802(3) 0.0237(6) Uani 1 1 d . .
C2 C 0.84951(10) 0.4797(3) 0.4597(3) 0.0208(7) Uani 1 1 d . .
C3 C 0.82016(10) 0.4965(3) 0.3288(3) 0.0210(7) Uani 1 1 d . .
C4 C 0.80873(10) 0.6435(3) 0.2666(3) 0.0198(7) Uani 1 1 d . .
C5 C 0.83272(10) 0.7681(3) 0.3611(3) 0.0206(7) Uani 1 1 d . .
C6 C 0.86169(10) 0.7402(3) 0.4950(3) 0.0220(7) Uani 1 1 d . .
C7 C 0.85806(10) 0.3168(4) 0.4988(3) 0.0226(7) Uani 1 1 d . .
C8 C 0.80748(10) 0.3400(3) 0.2731(3) 0.0225(7) Uani 1 1 d . .
C9 C 0.88677(10) 0.8573(4) 0.5933(3) 0.0233(7) Uani 1 1 d . .
H9 H 0.8801 0.9608 0.5667 0.028 Uiso 1 1 calc R U
C10 C 0.91831(10) 0.8295(4) 0.7177(3) 0.0265(7) Uani 1 1 d . .
H10 H 0.9256 0.7261 0.7438 0.032 Uiso 1 1 calc R U
C11 C 0.94289(12) 0.9495(4) 0.8185(3) 0.0338(8) Uani 1 1 d . .
H11A H 0.9338 1.0502 0.7769 0.051 Uiso 1 1 calc R U
H11B H 0.9784 0.9367 0.8438 0.051 Uiso 1 1 calc R U
H11C H 0.9326 0.9405 0.9011 0.051 Uiso 1 1 calc R U
O6 O 0.95123(8) 0.4464(3) 0.4424(2) 0.0388(7) Uani 1 1 d . .
C12 C 0.96438(12) 0.5994(5) 0.4234(4) 0.0408(9) Uani 1 1 d . .
H12A H 0.9583 0.6650 0.4953 0.049 Uiso 1 1 calc R U
H12B H 0.9436 0.6368 0.3325 0.049 Uiso 1 1 calc R U
C13 C 0.98244(13) 0.3889(5) 0.5689(4) 0.0494(11) Uani 1 1 d . .
H13A H 0.9742 0.2808 0.5788 0.059 Uiso 1 1 calc R U
H13B H 0.9771 0.4469 0.6461 0.059 Uiso 1 1 calc R U
O7 O 0.71808(9) 0.4904(3) 0.4342(2) 0.0310(6) Uani 1 1 d . .
H5A H 0.8112(15) 0.912(5) 0.229(4) 0.051(13) Uiso 1 1 d . .
H1N H 0.8309(10) 0.132(4) 0.374(3) 0.015(7) Uiso 1 1 d . .
H7A H 0.7249(13) 0.611(5) 0.450(4) 0.041(10) Uiso 1 1 d . .
H7B H 0.7388(18) 0.405(6) 0.497(5) 0.082(16) Uiso 1 1 d . .

loop_
_atom_site_aniso_label
_atom_site_aniso_U_11
_atom_site_aniso_U_22
_atom_site_aniso_U_33
_atom_site_aniso_U_23
_atom_site_aniso_U_13
_atom_site_aniso_U_12
O1 0.0227(10) 0.0191(11) 0.0209(11) -0.0013(8) 0.0030(9) 0.0006(8)
O2 0.0275(12) 0.0296(13) 0.0219(12) 0.0024(9) -0.0004(9) -0.0002(9)
O3 0.0240(11) 0.0290(13) 0.0205(12) -0.0030(9) 0.0005(9) -0.0021(9)
O4 0.0260(11) 0.0258(13) 0.0179(11) 0.0003(9) -0.0013(9) -0.0005(9)
O5 0.0329(12) 0.0212(12) 0.0189(12) -0.0006(9) 0.0002(10) -0.0003(9)
N1 0.0243(13) 0.0212(15) 0.0214(15) -0.0004(10) 0.0012(11) -0.0024(10)
C2 0.0138(13) 0.0296(18) 0.0188(16) -0.0019(12) 0.0049(12) -0.0014(11)
C3 0.0156(14) 0.0308(19) 0.0164(17) 0.0002(12) 0.0047(13) -0.0009(11)
C4 0.0194(14) 0.0233(17) 0.0164(16) -0.0007(12) 0.0052(12) 0.0016(11)
C5 0.0200(14) 0.0249(17) 0.0159(15) 0.0010(12) 0.0041(12) -0.0012(12)
C6 0.0205(13) 0.0264(17) 0.0174(16) -0.0022(12) 0.0037(12) 0.0014(12)
C7 0.0182(13) 0.0301(18) 0.0193(16) 0.0013(12) 0.0055(12) -0.0004(12)
C8 0.0203(14) 0.0213(17) 0.0248(17) 0.0035(12) 0.0054(13) 0.0002(12)
C9 0.0259(16) 0.0182(16) 0.0229(16) -0.0027(12) 0.0033(13) 0.0005(12)
C10 0.0265(15) 0.0264(18) 0.0237(17) -0.0032(12) 0.0036(13) 0.0005(13)
C11 0.0328(18) 0.040(2) 0.0220(18) -0.0082(14) -0.0006(14) 0.0003(15)
O6 0.0262(12) 0.0469(16) 0.0378(15) -0.0077(12) 0.0020(11) -0.0014(11)
C12 0.0299(18) 0.049(2) 0.039(2) 0.0069(17) 0.0045(16) 0.0063(16)
C13 0.034(2) 0.058(3) 0.052(2) 0.019(2) 0.0073(18) 0.0033(18)
O7 0.0367(13) 0.0268(14) 0.0212(13) -0.0013(9) -0.0030(11) 0.0027(10)

loop_
_atom_type_symbol
_atom_type_description
_atom_type_scat_dispersion_real
_atom_type_scat_dispersion_imag
_atom_type_scat_source
C C 0.0033 0.0016 'International Tables Vol C Tables 4.2.6.8 and 6.1.1.4'
H H 0.0000 0.0000 'International Tables Vol C Tables 4.2.6.8 and 6.1.1.4'
N N 0.0061 0.0033 'International Tables Vol C Tables 4.2.6.8 and 6.1.1.4'
O O 0.0106 0.0060 'International Tables Vol C Tables 4.2.6.8 and 6.1.1.4'

loop_
_geom_angle_atom_site_label_1
_geom_angle_atom_site_label_2
_geom_angle_atom_site_label_3
_geom_angle
_geom_angle_site_symmetry_1
_geom_angle_site_symmetry_3
C2 O1 C6 117.0(2) . .
C5 O5 H5A 110(3) . .
C7 N1 C8 111.5(3) . .
C7 N1 H1N 122.1(17) . .
C8 N1 H1N 126.3(17) . .
O1 C2 C3 125.8(3) . .
O1 C2 C7 122.4(3) . .
C3 C2 C7 111.8(3) . .
C2 C3 C4 121.7(3) . .
C2 C3 C8 106.4(3) . .
C4 C3 C8 131.9(3) . .
O4 C4 C3 126.8(3) . .
O4 C4 C5 120.8(3) . .
C3 C4 C5 112.4(2) . .
O5 C5 C6 119.5(3) . .
O5 C5 C4 118.6(2) . .
C6 C5 C4 122.0(3) . .
C5 C6 O1 121.2(3) . .
C5 C6 C9 124.9(3) . .
O1 C6 C9 113.9(2) . .
O2 C7 N1 126.8(3) . .
O2 C7 C2 129.4(3) . .
N1 C7 C2 103.8(2) . .
O3 C8 N1 124.9(3) . .
O3 C8 C3 128.5(3) . .
N1 C8 C3 106.6(3) . .
C10 C9 C6 124.8(3) . .
C10 C9 H9 117.6 . .
C6 C9 H9 117.6 . .
C9 C10 C11 124.4(3) . .
C9 C10 H10 117.8 . .
C11 C10 H10 117.8 . .
C10 C11 H11A 109.5 . .
C10 C11 H11B 109.5 . .
H11A C11 H11B 109.5 . .
C10 C11 H11C 109.5 . .
H11A C11 H11C 109.5 . .
H11B C11 H11C 109.5 . .
C13 O6 C12 109.9(3) . .
O6 C12 C13 111.4(3) . 5_766
O6 C12 H12A 109.3 . .
C13 C12 H12A 109.3 5_766 .
O6 C12 H12B 109.3 . .
C13 C12 H12B 109.3 5_766 .
H12A C12 H12B 108.0 . .
O6 C13 C12 111.5(3) . 5_766
O6 C13 H13A 109.3 . .
C12 C13 H13A 109.3 5_766 .
O6 C13 H13B 109.3 . .
C12 C13 H13B 109.3 5_766 .
H13A C13 H13B 108.0 . .
H7A O7 H7B 124(3) . .

loop_
_geom_bond_atom_site_label_1
_geom_bond_atom_site_label_2
_geom_bond_distance
_geom_bond_site_symmetry_2
O1 C2 1.338(4) .
O1 C6 1.386(4) .
O2 C7 1.221(4) .
O3 C8 1.218(4) .
O4 C4 1.240(3) .
O5 C5 1.333(4) .
O5 H5A 0.85(4) .
N1 C7 1.400(4) .
N1 C8 1.407(4) .
N1 H1N 0.93(3) .
C2 C3 1.349(4) .
C2 C7 1.483(4) .
C3 C4 1.430(4) .
C3 C8 1.487(4) .
C4 C5 1.479(4) .
C5 C6 1.383(4) .
C6 C9 1.460(4) .
C9 C10 1.334(4) .
C9 H9 0.9500 .
C10 C11 1.487(4) .
C10 H10 0.9500 .
C11 H11A 0.9800 .
C11 H11B 0.9800 .
C11 H11C 0.9800 .
O6 C13 1.417(4) .
O6 C12 1.423(5) .
C12 C13 1.511(5) 5_766
C12 H12A 0.9900 .
C12 H12B 0.9900 .
C13 C12 1.511(5) 5_766
C13 H13A 0.9900 .
C13 H13B 0.9900 .
O7 H7A 1.08(4) .
O7 H7B 1.04(5) .

loop_
_geom_torsion_atom_site_label_1
_geom_torsion_atom_site_label_2
_geom_torsion_atom_site_label_3
_geom_torsion_atom_site_label_4
_geom_torsion
_geom_torsion_site_symmetry_4
C6 O1 C2 C3 -2.2(4) .
C6 O1 C2 C7 176.2(3) .
O1 C2 C3 C4 1.5(5) .
C7 C2 C3 C4 -177.0(3) .
O1 C2 C3 C8 178.5(3) .
C7 C2 C3 C8 0.0(3) .
C2 C3 C4 O4 179.8(3) .
C8 C3 C4 O4 3.7(6) .
C2 C3 C4 C5 0.4(4) .
C8 C3 C4 C5 -175.7(3) .
O4 C4 C5 O5 -1.1(4) .
C3 C4 C5 O5 178.3(3) .
O4 C4 C5 C6 179.1(3) .
C3 C4 C5 C6 -1.5(4) .
O5 C5 C6 O1 -179.0(3) .
C4 C5 C6 O1 0.8(5) .
O5 C5 C6 C9 -0.4(5) .
C4 C5 C6 C9 179.4(3) .
C2 O1 C6 C5 1.0(4) .
C2 O1 C6 C9 -177.7(2) .
C8 N1 C7 O2 -177.3(3) .
C8 N1 C7 C2 1.2(3) .
O1 C2 C7 O2 -0.8(5) .
C3 C2 C7 O2 177.7(3) .
O1 C2 C7 N1 -179.3(3) .
C3 C2 C7 N1 -0.7(3) .
C7 N1 C8 O3 178.8(3) .
C7 N1 C8 C3 -1.2(3) .
C2 C3 C8 O3 -179.3(3) .
C4 C3 C8 O3 -2.8(6) .
C2 C3 C8 N1 0.7(3) .
C4 C3 C8 N1 177.3(3) .
C5 C6 C9 C10 -173.4(3) .
O1 C6 C9 C10 5.3(4) .
C6 C9 C10 C11 -178.6(3) .
C13 O6 C12 C13 55.9(4) 5_766
C12 O6 C13 C12 -56.0(5) 5_766
